data_1507899
loop_
_publ_author_name
'Wang, D'
'Niu, C J'
'Li, X Z'
'Zhu, L N'
'Hao, P P'

_publ_section_title
;
 Syntheses, crystal structures and properties of lanthanide complexes
 featuring infinite molecular rectangle strands constructed from a new
 macrocyclic metalloligand
;
_journal_name_full
;
Inorganica Chimica Acta
;
_journal_page_first 20
_journal_page_last 27
_journal_paper_doi 10.1016/j.ica.2012.05.005
_journal_volume 391
_journal_year 2012
_chemical_formula_sum 'C64 H82 Cl3 N8 Ni2 O37 Pr'
_chemical_formula_weight 1920.02
_space_group_IT_number 13
_symmetry_cell_setting monoclinic
_symmetry_space_group_name_Hall '-P 2yc'
_symmetry_space_group_name_H-M 'P 1 2/c 1'
_atom_sites_solution_hydrogens geom
_atom_sites_solution_primary direct
_atom_sites_solution_secondary difmap
_cell_angle_alpha 90.00
_cell_angle_beta 98.98(3)
_cell_angle_gamma 90.00
_cell_formula_units_Z 2
_cell_length_a 11.569(2)
_cell_length_b 13.459(3)
_cell_length_c 24.824(5)
_cell_measurement_reflns_used 6725
_cell_measurement_temperature 113(2)
_cell_measurement_theta_max 27.102
_cell_measurement_theta_min 1.513
_cell_volume 3817.9(14)
_computing_cell_refinement crystalclear
_computing_data_collection crystalclear
_computing_data_reduction crystalclear
_computing_molecular_graphics 'Bruker SHELXTL'
_computing_publication_material 'Bruker SHELXTL'
_computing_structure_refinement 'SHELXL-97 (Sheldrick, 1997)'
_computing_structure_solution 'SHELXS-97 (Sheldrick, 1990)'
_diffrn_ambient_temperature 113(2)
_diffrn_measured_fraction_theta_full 0.999
_diffrn_measured_fraction_theta_max 0.999
_diffrn_measurement_device_type 'rigaku saturn'
_diffrn_measurement_method '\w scans'
_diffrn_radiation_monochromator confocal
_diffrn_radiation_source 'rotating anode'
_diffrn_radiation_type MoK\a
_diffrn_radiation_wavelength 0.71073
_diffrn_reflns_av_R_equivalents 0.1451
_diffrn_reflns_av_sigmaI/netI 0.1546
_diffrn_reflns_limit_h_max 13
_diffrn_reflns_limit_h_min -13
_diffrn_reflns_limit_k_max 16
_diffrn_reflns_limit_k_min -13
_diffrn_reflns_limit_l_max 29
_diffrn_reflns_limit_l_min -28
_diffrn_reflns_number 25725
_diffrn_reflns_theta_full 25.02
_diffrn_reflns_theta_max 25.02
_diffrn_reflns_theta_min 1.51
_exptl_absorpt_coefficient_mu 1.321
_exptl_absorpt_correction_T_max 0.9249
_exptl_absorpt_correction_T_min 0.8366
_exptl_absorpt_correction_type multi-scan
_exptl_absorpt_process_details crystalclear
_exptl_crystal_colour orange-red
_exptl_crystal_density_diffrn 1.671
_exptl_crystal_density_method 'not measured'
_exptl_crystal_description rectangular
_exptl_crystal_F_000 1962
_exptl_crystal_size_max 0.14
_exptl_crystal_size_mid 0.12
_exptl_crystal_size_min 0.06
_refine_diff_density_max 1.116
_refine_diff_density_min -1.042
_refine_diff_density_rms 0.144
_refine_ls_extinction_method none
_refine_ls_goodness_of_fit_ref 1.049
_refine_ls_hydrogen_treatment constr
_refine_ls_matrix_type full
_refine_ls_number_parameters 584
_refine_ls_number_reflns 6743
_refine_ls_number_restraints 103
_refine_ls_restrained_S_all 1.046
_refine_ls_R_factor_all 0.1268
_refine_ls_R_factor_gt 0.0753
_refine_ls_shift/su_max 0.005
_refine_ls_shift/su_mean 0.000
_refine_ls_structure_factor_coef Fsqd
_refine_ls_weighting_details 'calc w=1/[\s^2^(Fo^2^)+(0.0616P)^2^+0.0000P] where P=(Fo^2^+2Fc^2^)/3'
_refine_ls_weighting_scheme calc
_refine_ls_wR_factor_gt 0.1614
_refine_ls_wR_factor_ref 0.1880
_reflns_number_gt 4200
_reflns_number_total 6743
_reflns_threshold_expression >2sigma(I)
_cod_data_source_file r90107ePr.cif
_cod_data_source_block r90107e
_cod_depositor_comments
;
The following automatic conversions were performed:

'_exptl_absorpt_correction_type' value 'MULTI-SCAN' changed to
'multi-scan' according to the built-in table from CIF Core dictionary
named 'cif_core.dic' version 2.4.1 from
2010-06-29.

'_refine_ls_hydrogen_treatment' value 'CONSTR' changed
to 'constr' according to the built-in table from CIF Core dictionary
named 'cif_core.dic' version 2.4.1 from 2010-06-29.

Automatic conversion script
Id: cif_fix_values 1715 2011-07-08 13:25:40Z adriana 
;
_cod_original_cell_volume 3817.8(13)
_cod_original_sg_symbol_H-M 'P 2/c'
_cod_database_code 1507899

loop_
_symmetry_equiv_pos_as_xyz
'x, y, z'
'-x, y, -z+1/2'
'-x, -y, -z'
'x, -y, z-1/2'

loop_
_atom_site_label
_atom_site_type_symbol
_atom_site_fract_x
_atom_site_fract_y
_atom_site_fract_z
_atom_site_U_iso_or_equiv
_atom_site_adp_type
_atom_site_occupancy
_atom_site_symmetry_multiplicity
_atom_site_calc_flag
_atom_site_refinement_flags
_atom_site_disorder_assembly
_atom_site_disorder_group
Pr1 Pr 1.0000 0.68921(5) -0.2500 0.0277(2) Uani 1 2 d S . .
Ni1 Ni 0.96631(8) 0.68617(7) -0.02041(4) 0.0234(3) Uani 1 1 d . . .
O1 O 1.0866(5) 0.7514(4) -0.1540(2) 0.0309(13) Uani 1 1 d . . .
O2 O 0.9290(5) 0.6073(4) -0.1715(2) 0.0340(14) Uani 1 1 d . . .
O3 O 0.7981(5) 0.4532(4) 0.0949(2) 0.0355(14) Uani 1 1 d . . .
O4 O 0.6283(5) 0.5042(4) 0.0443(2) 0.0375(15) Uani 1 1 d . . .
O5 O 0.6125(5) 0.5249(5) 0.1636(2) 0.0488(17) Uani 1 1 d . . .
O6 O 0.8615(5) 0.4531(5) 0.2180(2) 0.0472(17) Uani 1 1 d . . .
O7 O 1.0138(5) 1.0122(5) 0.0685(2) 0.0418(16) Uani 1 1 d . . .
O8 O 1.1230(5) 0.9099(4) 0.1271(2) 0.0334(14) Uani 1 1 d . . .
O9 O 1.1896(6) 1.0126(5) 0.2622(2) 0.060(2) Uani 1 1 d . . .
O10 O 1.3625(5) 1.1449(5) 0.3138(3) 0.0542(18) Uani 1 1 d . . .
H10 H 1.4271 1.1710 0.3158 0.081 Uiso 1 1 calc R . .
O11 O 1.0000 0.8716(7) -0.2500 0.057(3) Uani 1 2 d S . .
H11C H 1.0267 0.9031 -0.2210 0.069 Uiso 0.50 1 d PR . .
H11D H 0.9733 0.9031 -0.2790 0.069 Uiso 0.50 1 d PR . .
O12 O 0.7998(5) 0.7512(5) -0.2447(2) 0.0436(16) Uani 1 1 d . . .
H12C H 0.7862 0.7812 -0.2161 0.052 Uiso 1 1 d R . .
H12D H 0.7451 0.7422 -0.2714 0.052 Uiso 1 1 d R . .
N1 N 1.0752(5) 0.7417(5) -0.0606(2) 0.0223(14) Uani 1 1 d . . .
N2 N 0.9313(5) 0.5949(5) -0.0780(2) 0.0251(15) Uani 1 1 d . . .
N3 N 0.8606(5) 0.6300(5) 0.0220(2) 0.0244(15) Uani 1 1 d . . .
N4 N 0.9924(6) 0.7878(5) 0.0304(3) 0.0299(16) Uani 1 1 d . . .
C1 C 1.0496(7) 0.7177(6) -0.1132(3) 0.0263(18) Uani 1 1 d . . .
C2 C 0.9611(7) 0.6331(6) -0.1237(3) 0.0273(18) Uani 1 1 d . . .
C3 C 0.8635(7) 0.5084(6) -0.0795(3) 0.0250(18) Uani 1 1 d . . .
C4 C 0.8581(7) 0.4403(6) -0.1229(3) 0.031(2) Uani 1 1 d . . .
H4 H 0.8988 0.4536 -0.1515 0.038 Uiso 1 1 calc R . .
C5 C 0.7937(7) 0.3544(6) -0.1236(3) 0.0307(19) Uani 1 1 d . . .
H5 H 0.7927 0.3106 -0.1526 0.037 Uiso 1 1 calc R . .
C6 C 0.7309(7) 0.3312(6) -0.0827(3) 0.032(2) Uani 1 1 d . . .
H6 H 0.6849 0.2743 -0.0848 0.038 Uiso 1 1 calc R . .
C7 C 0.7376(7) 0.3944(6) -0.0384(3) 0.0282(19) Uani 1 1 d . . .
H7 H 0.6988 0.3772 -0.0096 0.034 Uiso 1 1 calc R . .
C8 C 0.8018(7) 0.4847(6) -0.0353(3) 0.0259(18) Uani 1 1 d . . .
C9 C 0.8052(6) 0.5470(6) 0.0132(3) 0.0231(18) Uani 1 1 d . . .
C10 C 0.7435(7) 0.4980(6) 0.0565(3) 0.0291(19) Uani 1 1 d . . .
C11 C 0.5569(7) 0.4422(7) 0.0765(4) 0.044(2) Uani 1 1 d . . .
H11A H 0.6029 0.3856 0.0916 0.053 Uiso 1 1 calc R . .
H11B H 0.4888 0.4173 0.0526 0.053 Uiso 1 1 calc R . .
C12 C 0.5181(7) 0.5002(7) 0.1218(4) 0.046(3) Uani 1 1 d . . .
H12A H 0.4804 0.5609 0.1071 0.055 Uiso 1 1 calc R . .
H12B H 0.4609 0.4616 0.1375 0.055 Uiso 1 1 calc R . .
C13 C 0.6437(9) 0.4484(8) 0.2009(4) 0.060(3) Uani 1 1 d . . .
H13A H 0.6581 0.3881 0.1817 0.072 Uiso 1 1 calc R . .
H13B H 0.5802 0.4358 0.2213 0.072 Uiso 1 1 calc R . .
C14 C 0.7534(8) 0.4771(7) 0.2400(3) 0.051(3) Uani 1 1 d . . .
H14A H 0.7516 0.5479 0.2473 0.061 Uiso 1 1 calc R . .
H14B H 0.7541 0.4423 0.2743 0.061 Uiso 1 1 calc R . .
C15 C 0.8587(7) 0.6901(6) 0.0743(3) 0.0300(19) Uani 1 1 d . . .
H15 H 0.9211 0.6645 0.1021 0.036 Uiso 1 1 calc R . .
C16 C 0.7458(7) 0.6927(6) 0.0995(3) 0.036(2) Uani 1 1 d . . .
H16A H 0.7237 0.6253 0.1074 0.043 Uiso 1 1 calc R . .
H16B H 0.7599 0.7289 0.1337 0.043 Uiso 1 1 calc R . .
C17 C 0.6458(8) 0.7416(7) 0.0617(4) 0.044(2) Uani 1 1 d . . .
H17A H 0.5766 0.7427 0.0793 0.053 Uiso 1 1 calc R . .
H17B H 0.6279 0.7028 0.0285 0.053 Uiso 1 1 calc R . .
C18 C 0.6774(7) 0.8481(7) 0.0474(4) 0.040(2) Uani 1 1 d . . .
H18A H 0.6861 0.8893 0.0798 0.048 Uiso 1 1 calc R . .
H18B H 0.6155 0.8758 0.0208 0.048 Uiso 1 1 calc R . .
C19 C 0.7929(7) 0.8465(6) 0.0239(3) 0.034(2) Uani 1 1 d . . .
H19A H 0.7798 0.8133 -0.0112 0.041 Uiso 1 1 calc R . .
H19B H 0.8164 0.9143 0.0180 0.041 Uiso 1 1 calc R . .
C20 C 0.8916(7) 0.7943(6) 0.0606(3) 0.030(2) Uani 1 1 d . . .
H20 H 0.9137 0.8327 0.0942 0.036 Uiso 1 1 calc R . .
C21 C 1.0735(7) 0.8537(6) 0.0380(3) 0.0276(18) Uani 1 1 d . . .
C22 C 1.0658(7) 0.9352(7) 0.0792(3) 0.032(2) Uani 1 1 d . . .
C23 C 1.1137(8) 0.9798(7) 0.1717(3) 0.041(2) Uani 1 1 d . . .
H23A H 1.0381 0.9737 0.1837 0.050 Uiso 1 1 calc R . .
H23B H 1.1234 1.0477 0.1601 0.050 Uiso 1 1 calc R . .
C24 C 1.2103(8) 0.9516(7) 0.2166(4) 0.047(3) Uani 1 1 d . . .
H24A H 1.2064 0.8816 0.2254 0.057 Uiso 1 1 calc R . .
H24B H 1.2862 0.9658 0.2065 0.057 Uiso 1 1 calc R . .
C25 C 1.2654(11) 0.9899(9) 0.3121(4) 0.078(4) Uani 1 1 d . . .
H25A H 1.2285 1.0108 0.3427 0.094 Uiso 1 1 calc R . .
H25B H 1.2771 0.9185 0.3148 0.094 Uiso 1 1 calc R . .
C26 C 1.3758(10) 1.0377(9) 0.3150(5) 0.076(4) Uani 1 1 d . . .
H26A H 1.4131 1.0166 0.2846 0.091 Uiso 1 1 calc R . .
H26B H 1.4258 1.0183 0.3485 0.091 Uiso 1 1 calc R . .
C27 C 1.1707(7) 0.8572(6) 0.0077(3) 0.0282(19) Uani 1 1 d . . .
C28 C 1.2709(7) 0.9115(6) 0.0285(3) 0.034(2) Uani 1 1 d . . .
H28 H 1.2707 0.9484 0.0602 0.041 Uiso 1 1 calc R . .
C29 C 1.3680(7) 0.9127(7) 0.0045(3) 0.035(2) Uani 1 1 d . . .
H29 H 1.4344 0.9474 0.0201 0.042 Uiso 1 1 calc R . .
C30 C 1.3662(7) 0.8613(6) -0.0433(3) 0.035(2) Uani 1 1 d . . .
H30 H 1.4319 0.8625 -0.0607 0.042 Uiso 1 1 calc R . .
C31 C 1.2672(7) 0.8069(6) -0.0666(3) 0.031(2) Uani 1 1 d . . .
H31 H 1.2675 0.7737 -0.0995 0.037 Uiso 1 1 calc R . .
C32 C 1.1711(7) 0.8025(6) -0.0414(3) 0.0267(18) Uani 1 1 d . . .
Cl1 Cl 0.6545(2) 0.2102(2) 0.37416(9) 0.0480(7) Uani 1 1 d . . .
O13 O 0.5840(6) 0.2353(7) 0.3226(3) 0.086(3) Uani 1 1 d . . .
O14 O 0.7753(5) 0.2100(5) 0.3672(3) 0.0566(19) Uani 1 1 d . . .
O15 O 0.6363(7) 0.2823(6) 0.4143(3) 0.089(3) Uani 1 1 d . . .
O16 O 0.6223(6) 0.1137(6) 0.3913(3) 0.073(2) Uani 1 1 d . . .
Cl2 Cl 0.0162(7) 0.7204(3) 0.2552(3) 0.0592(15) Uani 0.50 1 d PDU . .
O17 O -0.069(2) 0.7123(18) 0.2079(7) 0.084(4) Uani 0.25 1 d PDU . 1
O18 O 0.0031(19) 0.6400(14) 0.2929(9) 0.058(5) Uani 0.25 1 d PDU . 1
O19 O 0.011(2) 0.8127(11) 0.2830(10) 0.068(5) Uani 0.25 1 d PDU . 1
O20 O 0.1337(14) 0.7097(18) 0.2409(11) 0.084(4) Uani 0.25 1 d PDU . 1
O17' O -0.1196(13) 0.7218(18) 0.2476(12) 0.084(4) Uani 0.25 1 d PDU . 2
O18' O 0.048(2) 0.6369(14) 0.2899(9) 0.058(5) Uani 0.25 1 d PDU . 2
O19' O 0.052(2) 0.8106(12) 0.2820(11) 0.068(5) Uani 0.25 1 d PDU . 2
O20' O 0.045(3) 0.7106(19) 0.2029(6) 0.084(4) Uani 0.25 1 d PDU . 2
O21 O 0.5000 0.711(2) 0.2500 0.304(18) Uani 1 2 d S A 3
O21' O 0.572(2) 0.7380(14) 0.2108(8) 0.118(8) Uani 0.50 1 d P B 4

loop_
_atom_site_aniso_label
_atom_site_aniso_U_11
_atom_site_aniso_U_22
_atom_site_aniso_U_33
_atom_site_aniso_U_23
_atom_site_aniso_U_13
_atom_site_aniso_U_12
Pr1 0.0337(4) 0.0302(4) 0.0203(3) 0.000 0.0078(3) 0.000
Ni1 0.0231(6) 0.0298(6) 0.0183(5) -0.0004(4) 0.0063(4) -0.0017(5)
O1 0.038(4) 0.029(3) 0.028(3) 0.000(2) 0.012(3) -0.007(3)
O2 0.044(4) 0.030(3) 0.029(3) -0.003(2) 0.011(3) -0.010(3)
O3 0.041(4) 0.040(4) 0.027(3) 0.010(3) 0.009(3) 0.002(3)
O4 0.030(4) 0.056(4) 0.027(3) 0.008(3) 0.005(3) -0.010(3)
O5 0.041(4) 0.065(5) 0.041(4) 0.006(3) 0.009(3) 0.003(3)
O6 0.043(4) 0.058(5) 0.042(4) 0.005(3) 0.012(3) 0.024(3)
O7 0.042(4) 0.050(4) 0.031(4) -0.008(3) -0.002(3) 0.003(3)
O8 0.036(3) 0.032(3) 0.031(3) -0.004(2) 0.001(3) 0.000(3)
O9 0.093(6) 0.054(5) 0.026(4) -0.010(3) -0.012(4) 0.007(4)
O10 0.045(4) 0.055(5) 0.060(5) 0.001(4) -0.001(4) -0.002(4)
O11 0.093(7) 0.053(6) 0.020(5) 0.000 -0.008(5) 0.000
O12 0.042(4) 0.065(5) 0.026(3) 0.002(3) 0.010(3) 0.010(3)
N1 0.018(4) 0.034(4) 0.015(3) 0.001(3) 0.005(3) 0.005(3)
N2 0.020(4) 0.034(4) 0.022(4) 0.005(3) 0.005(3) 0.001(3)
N3 0.018(4) 0.036(4) 0.019(3) 0.003(3) 0.005(3) 0.007(3)
N4 0.030(4) 0.036(4) 0.025(4) 0.006(3) 0.007(3) -0.002(3)
C1 0.025(5) 0.030(5) 0.024(4) 0.005(3) 0.004(3) 0.005(4)
C2 0.031(5) 0.027(5) 0.025(5) 0.001(3) 0.006(3) 0.011(4)
C3 0.021(4) 0.027(5) 0.025(4) 0.007(3) 0.000(3) 0.003(4)
C4 0.038(5) 0.030(5) 0.030(5) -0.001(3) 0.016(4) -0.003(4)
C5 0.029(5) 0.030(5) 0.033(5) -0.002(4) 0.003(4) -0.001(4)
C6 0.035(5) 0.028(5) 0.032(5) 0.008(3) 0.003(4) -0.002(4)
C7 0.030(5) 0.027(5) 0.027(4) 0.005(3) 0.002(4) -0.010(4)
C8 0.023(5) 0.030(5) 0.022(4) -0.002(3) -0.006(3) 0.007(4)
C9 0.007(4) 0.042(5) 0.021(4) 0.000(3) 0.005(3) 0.002(4)
C10 0.029(5) 0.038(5) 0.024(5) -0.006(4) 0.015(4) 0.000(4)
C11 0.034(5) 0.066(7) 0.034(5) -0.001(4) 0.010(4) -0.015(5)
C12 0.025(5) 0.074(8) 0.039(6) 0.007(5) 0.006(4) 0.006(5)
C13 0.056(7) 0.086(9) 0.037(6) 0.025(5) 0.005(5) 0.003(6)
C14 0.067(7) 0.059(7) 0.023(5) 0.008(4) -0.006(5) 0.004(6)
C15 0.033(5) 0.039(5) 0.019(4) -0.002(3) 0.007(3) -0.003(4)
C16 0.033(5) 0.048(6) 0.031(5) -0.004(4) 0.019(4) 0.000(4)
C17 0.039(6) 0.055(7) 0.039(6) -0.001(4) 0.010(4) 0.003(5)
C18 0.033(5) 0.046(6) 0.045(6) -0.002(4) 0.015(4) -0.004(4)
C19 0.031(5) 0.035(5) 0.037(5) -0.007(4) 0.006(4) -0.009(4)
C20 0.029(5) 0.035(5) 0.026(5) 0.001(3) 0.005(4) -0.001(4)
C21 0.028(5) 0.036(5) 0.018(4) 0.004(3) 0.002(3) -0.004(4)
C22 0.019(5) 0.043(6) 0.032(5) 0.000(4) 0.000(4) -0.006(4)
C23 0.057(6) 0.048(6) 0.017(4) -0.011(4) 0.000(4) 0.001(5)
C24 0.054(6) 0.047(6) 0.036(6) -0.008(4) -0.007(5) -0.003(5)
C25 0.107(10) 0.077(9) 0.040(7) 0.007(6) -0.019(7) -0.008(8)
C26 0.062(8) 0.075(9) 0.081(9) 0.014(7) -0.018(7) -0.002(7)
C27 0.028(5) 0.030(5) 0.026(4) 0.004(3) 0.001(3) -0.001(4)
C28 0.031(5) 0.036(5) 0.033(5) 0.000(4) 0.000(4) -0.004(4)
C29 0.023(5) 0.049(6) 0.032(5) 0.006(4) 0.003(4) -0.001(4)
C30 0.026(5) 0.044(6) 0.038(5) 0.005(4) 0.014(4) -0.001(4)
C31 0.032(5) 0.040(5) 0.021(4) 0.001(3) 0.005(4) 0.005(4)
C32 0.024(5) 0.029(5) 0.026(4) 0.002(3) 0.002(3) 0.002(4)
Cl1 0.0371(14) 0.075(2) 0.0344(13) 0.0070(11) 0.0127(10) 0.0020(12)
O13 0.047(5) 0.160(8) 0.046(5) 0.034(5) -0.006(4) -0.005(5)
O14 0.034(4) 0.083(6) 0.054(5) -0.007(4) 0.013(3) -0.010(4)
O15 0.105(7) 0.109(7) 0.058(6) 0.004(5) 0.027(5) 0.051(5)
O16 0.061(5) 0.081(6) 0.075(6) 0.034(4) 0.004(4) -0.017(4)
Cl2 0.0594(18) 0.0590(17) 0.0588(17) -0.0001(10) 0.0080(11) -0.0006(10)
O17 0.084(4) 0.084(4) 0.084(4) 0.0000(7) 0.0130(10) 0.0000(7)
O18 0.058(5) 0.058(5) 0.058(5) 0.0001(8) 0.0093(11) -0.0002(8)
O19 0.068(5) 0.068(5) 0.068(5) -0.0003(8) 0.0107(12) 0.0001(8)
O20 0.084(4) 0.084(4) 0.084(4) 0.0000(8) 0.0132(10) 0.0000(8)
O17' 0.084(4) 0.084(4) 0.084(4) 0.0000(8) 0.0131(10) 0.0000(8)
O18' 0.058(5) 0.058(5) 0.058(5) 0.0001(8) 0.0092(11) -0.0001(8)
O19' 0.068(5) 0.068(5) 0.068(5) -0.0003(8) 0.0106(12) 0.0002(8)
O20' 0.084(4) 0.084(4) 0.084(4) 0.0000(7) 0.0132(10) 0.0000(7)
O21 0.133(19) 0.35(4) 0.46(5) 0.000 0.13(3) 0.000
O21' 0.18(2) 0.099(15) 0.078(14) -0.009(11) 0.034(14) -0.092(15)

loop_
_atom_type_symbol
_atom_type_description
_atom_type_scat_dispersion_real
_atom_type_scat_dispersion_imag
_atom_type_scat_source
C C 0.0033 0.0016 'International Tables Vol C Tables 4.2.6.8 and 6.1.1.4'
H H 0.0000 0.0000 'International Tables Vol C Tables 4.2.6.8 and 6.1.1.4'
N N 0.0061 0.0033 'International Tables Vol C Tables 4.2.6.8 and 6.1.1.4'
O O 0.0106 0.0060 'International Tables Vol C Tables 4.2.6.8 and 6.1.1.4'
Cl Cl 0.1484 0.1585 'International Tables Vol C Tables 4.2.6.8 and 6.1.1.4'
Ni Ni 0.3393 1.1124 'International Tables Vol C Tables 4.2.6.8 and 6.1.1.4'
Pr Pr -0.2180 2.8214 'International Tables Vol C Tables 4.2.6.8 and 6.1.1.4'

loop_
_geom_angle_atom_site_label_1
_geom_angle_atom_site_label_2
_geom_angle_atom_site_label_3
_geom_angle
_geom_angle_site_symmetry_1
_geom_angle_site_symmetry_3
O11 Pr1 O12 70.37(14) . .
O11 Pr1 O12 70.37(14) . 2_754
O12 Pr1 O12 140.7(3) . 2_754
O11 Pr1 O2 116.30(12) . 2_754
O12 Pr1 O2 127.96(18) . 2_754
O12 Pr1 O2 71.49(18) 2_754 2_754
O11 Pr1 O2 116.30(12) . .
O12 Pr1 O2 71.49(18) . .
O12 Pr1 O2 127.96(18) 2_754 .
O2 Pr1 O2 127.4(2) 2_754 .
O11 Pr1 O6 138.86(15) . 4_565
O12 Pr1 O6 73.9(2) . 4_565
O12 Pr1 O6 141.6(2) 2_754 4_565
O2 Pr1 O6 71.98(19) 2_754 4_565
O2 Pr1 O6 69.02(18) . 4_565
O11 Pr1 O6 138.86(15) . 3_765
O12 Pr1 O6 141.6(2) . 3_765
O12 Pr1 O6 73.9(2) 2_754 3_765
O2 Pr1 O6 69.02(18) 2_754 3_765
O2 Pr1 O6 71.98(19) . 3_765
O6 Pr1 O6 82.3(3) 4_565 3_765
O11 Pr1 O1 71.05(12) . .
O12 Pr1 O1 94.17(18) . .
O12 Pr1 O1 73.09(17) 2_754 .
O2 Pr1 O1 137.77(17) 2_754 .
O2 Pr1 O1 63.08(17) . .
O6 Pr1 O1 131.94(18) 4_565 .
O6 Pr1 O1 79.68(19) 3_765 .
O11 Pr1 O1 71.05(12) . 2_754
O12 Pr1 O1 73.09(17) . 2_754
O12 Pr1 O1 94.16(18) 2_754 2_754
O2 Pr1 O1 63.08(17) 2_754 2_754
O2 Pr1 O1 137.77(17) . 2_754
O6 Pr1 O1 79.68(19) 4_565 2_754
O6 Pr1 O1 131.94(18) 3_765 2_754
O1 Pr1 O1 142.1(2) . 2_754
N4 Ni1 N1 90.9(3) . .
N4 Ni1 N2 173.0(3) . .
N1 Ni1 N2 86.5(3) . .
N4 Ni1 N3 88.1(3) . .
N1 Ni1 N3 178.1(3) . .
N2 Ni1 N3 94.6(3) . .
C1 O1 Pr1 120.1(5) . .
C2 O2 Pr1 122.8(5) . .
C10 O4 C11 117.7(6) . .
C13 O5 C12 113.7(8) . .
C14 O6 Pr1 125.3(5) . 3_765
C22 O8 C23 115.6(7) . .
C25 O9 C24 113.6(8) . .
C26 O10 H10 109.5 . .
Pr1 O11 H11C 119.9 . .
Pr1 O11 H11D 119.9 . .
H11C O11 H11D 120.2 . .
Pr1 O12 H12C 119.9 . .
Pr1 O12 H12D 119.8 . .
H12C O12 H12D 120.2 . .
C1 N1 C32 121.1(7) . .
C1 N1 Ni1 111.0(5) . .
C32 N1 Ni1 127.8(5) . .
C2 N2 C3 120.8(7) . .
C2 N2 Ni1 109.9(5) . .
C3 N2 Ni1 128.1(5) . .
C9 N3 C15 121.9(6) . .
C9 N3 Ni1 126.8(5) . .
C15 N3 Ni1 110.9(5) . .
C21 N4 C20 119.9(7) . .
C21 N4 Ni1 130.4(6) . .
C20 N4 Ni1 109.3(5) . .
O1 C1 N1 131.1(8) . .
O1 C1 C2 116.0(7) . .
N1 C1 C2 112.9(7) . .
O2 C2 N2 128.9(8) . .
O2 C2 C1 117.8(7) . .
N2 C2 C1 113.3(7) . .
N2 C3 C4 121.4(7) . .
N2 C3 C8 120.4(7) . .
C4 C3 C8 118.2(7) . .
C5 C4 C3 121.1(8) . .
C5 C4 H4 119.4 . .
C3 C4 H4 119.4 . .
C6 C5 C4 122.0(8) . .
C6 C5 H5 119.0 . .
C4 C5 H5 119.0 . .
C5 C6 C7 118.6(8) . .
C5 C6 H6 120.7 . .
C7 C6 H6 120.7 . .
C6 C7 C8 122.2(8) . .
C6 C7 H7 118.9 . .
C8 C7 H7 118.9 . .
C7 C8 C3 117.8(7) . .
C7 C8 C9 118.7(7) . .
C3 C8 C9 123.4(7) . .
N3 C9 C8 125.8(7) . .
N3 C9 C10 121.8(7) . .
C8 C9 C10 112.1(7) . .
O3 C10 O4 126.2(7) . .
O3 C10 C9 121.5(7) . .
O4 C10 C9 112.1(7) . .
O4 C11 C12 111.6(8) . .
O4 C11 H11A 109.3 . .
C12 C11 H11A 109.3 . .
O4 C11 H11B 109.3 . .
C12 C11 H11B 109.3 . .
H11A C11 H11B 108.0 . .
O5 C12 C11 112.6(7) . .
O5 C12 H12A 109.1 . .
C11 C12 H12A 109.1 . .
O5 C12 H12B 109.1 . .
C11 C12 H12B 109.1 . .
H12A C12 H12B 107.8 . .
O5 C13 C14 109.9(8) . .
O5 C13 H13A 109.7 . .
C14 C13 H13A 109.7 . .
O5 C13 H13B 109.7 . .
C14 C13 H13B 109.7 . .
H13A C13 H13B 108.2 . .
O6 C14 C13 112.2(8) . .
O6 C14 H14A 109.2 . .
C13 C14 H14A 109.2 . .
O6 C14 H14B 109.2 . .
C13 C14 H14B 109.2 . .
H14A C14 H14B 107.9 . .
C20 C15 N3 105.2(6) . .
C20 C15 C16 109.5(7) . .
N3 C15 C16 118.9(7) . .
C20 C15 H15 107.6 . .
N3 C15 H15 107.6 . .
C16 C15 H15 107.6 . .
C17 C16 C15 111.9(7) . .
C17 C16 H16A 109.2 . .
C15 C16 H16A 109.2 . .
C17 C16 H16B 109.2 . .
C15 C16 H16B 109.2 . .
H16A C16 H16B 107.9 . .
C16 C17 C18 111.2(7) . .
C16 C17 H17A 109.4 . .
C18 C17 H17A 109.4 . .
C16 C17 H17B 109.4 . .
C18 C17 H17B 109.4 . .
H17A C17 H17B 108.0 . .
C17 C18 C19 109.1(7) . .
C17 C18 H18A 109.9 . .
C19 C18 H18A 109.9 . .
C17 C18 H18B 109.9 . .
C19 C18 H18B 109.9 . .
H18A C18 H18B 108.3 . .
C20 C19 C18 113.2(7) . .
C20 C19 H19A 108.9 . .
C18 C19 H19A 108.9 . .
C20 C19 H19B 108.9 . .
C18 C19 H19B 108.9 . .
H19A C19 H19B 107.7 . .
N4 C20 C15 107.8(6) . .
N4 C20 C19 107.5(6) . .
C15 C20 C19 111.9(7) . .
N4 C20 H20 109.8 . .
C15 C20 H20 109.8 . .
C19 C20 H20 109.8 . .
N4 C21 C27 123.8(8) . .
N4 C21 C22 118.9(7) . .
C27 C21 C22 117.3(7) . .
O7 C22 O8 125.9(8) . .
O7 C22 C21 123.6(7) . .
O8 C22 C21 110.5(7) . .
O8 C23 C24 105.4(7) . .
O8 C23 H23A 110.7 . .
C24 C23 H23A 110.7 . .
O8 C23 H23B 110.7 . .
C24 C23 H23B 110.7 . .
H23A C23 H23B 108.8 . .
O9 C24 C23 104.1(7) . .
O9 C24 H24A 110.9 . .
C23 C24 H24A 110.9 . .
O9 C24 H24B 110.9 . .
C23 C24 H24B 110.9 . .
H24A C24 H24B 109.0 . .
C26 C25 O9 111.7(10) . .
C26 C25 H25A 109.3 . .
O9 C25 H25A 109.3 . .
C26 C25 H25B 109.3 . .
O9 C25 H25B 109.3 . .
H25A C25 H25B 107.9 . .
C25 C26 O10 111.0(10) . .
C25 C26 H26A 109.4 . .
O10 C26 H26A 109.4 . .
C25 C26 H26B 109.4 . .
O10 C26 H26B 109.4 . .
H26A C26 H26B 108.0 . .
C28 C27 C32 118.1(7) . .
C28 C27 C21 119.5(7) . .
C32 C27 C21 122.3(7) . .
C29 C28 C27 122.8(8) . .
C29 C28 H28 118.6 . .
C27 C28 H28 118.6 . .
C28 C29 C30 118.4(8) . .
C28 C29 H29 120.8 . .
C30 C29 H29 120.8 . .
C29 C30 C31 121.3(8) . .
C29 C30 H30 119.3 . .
C31 C30 H30 119.3 . .
C32 C31 C30 120.4(8) . .
C32 C31 H31 119.8 . .
C30 C31 H31 119.8 . .
C31 C32 N1 122.0(7) . .
C31 C32 C27 118.9(7) . .
N1 C32 C27 118.9(7) . .
O15 Cl1 O16 109.5(5) . .
O15 Cl1 O14 109.8(5) . .
O16 Cl1 O14 109.7(5) . .
O15 Cl1 O13 109.6(5) . .
O16 Cl1 O13 109.7(5) . .
O14 Cl1 O13 108.6(4) . .
Cl2 Cl2 O17 154(4) 2 2
Cl2 Cl2 O17' 139(3) 2 2
O17 Cl2 O17' 66(2) 2 2
Cl2 Cl2 O20' 87(3) 2 2
O17 Cl2 O20' 66.9(18) 2 2
O17' Cl2 O20' 133.3(14) 2 2
Cl2 Cl2 O20' 75(3) 2 .
O17 Cl2 O20' 129(2) 2 .
O17' Cl2 O20' 64.4(12) 2 .
O20' Cl2 O20' 159.3(12) 2 .
Cl2 Cl2 O17 19(3) 2 .
O17 Cl2 O17 167(2) 2 .
O17' Cl2 O17 121.2(18) 2 .
O20' Cl2 O17 104.7(13) 2 .
O20' Cl2 O17 56.9(14) . .
Cl2 Cl2 O19' 117.3(14) 2 .
O17 Cl2 O19' 65.1(13) 2 .
O17' Cl2 O19' 78.0(17) 2 .
O20' Cl2 O19' 82.7(18) 2 .
O20' Cl2 O19' 115.1(9) . .
O17 Cl2 O19' 124.9(19) . .
Cl2 Cl2 O19 101.4(15) 2 .
O17 Cl2 O19 74(2) 2 .
O17' Cl2 O19 97.4(16) 2 .
O20' Cl2 O19 69.3(11) 2 .
O20' Cl2 O19 124.5(19) . .
O17 Cl2 O19 113.2(8) . .
O19' Cl2 O19 19.5(15) . .
Cl2 Cl2 O18' 119.6(16) 2 .
O17 Cl2 O18' 46.8(13) 2 .
O17' Cl2 O18' 83.1(16) 2 .
O20' Cl2 O18' 65.1(16) 2 .
O20' Cl2 O18' 114.1(9) . .
O17 Cl2 O18' 121.5(18) . .
O19' Cl2 O18' 111.2(9) . .
O19 Cl2 O18' 114.8(19) . .
Cl2 Cl2 O18 102.9(19) 2 .
O17 Cl2 O18 56.7(19) 2 .
O17' Cl2 O18 104.6(17) 2 .
O20' Cl2 O18 46.6(11) 2 .
O20' Cl2 O18 126.3(18) . .
O17 Cl2 O18 110.5(8) . .
O19' Cl2 O18 113(2) . .
O19 Cl2 O18 108.7(8) . .
O18' Cl2 O18 21.7(14) . .
Cl2 Cl2 O20 128(3) 2 .
O17 Cl2 O20 76.2(14) 2 .
O17' Cl2 O20 12.5(18) 2 .
O20' Cl2 O20 142.4(14) 2 .
O20' Cl2 O20 53.2(15) . .
O17 Cl2 O20 110.0(8) . .
O19' Cl2 O20 88.9(15) . .
O19 Cl2 O20 108.2(8) . .
O18' Cl2 O20 84.5(14) . .
O18 Cl2 O20 106.0(8) . .
Cl2 Cl2 O17' 31(3) 2 .
O17 Cl2 O17' 124(2) 2 .
O17' Cl2 O17' 169.7(8) 2 .
O20' Cl2 O17' 57.0(9) 2 .
O20' Cl2 O17' 105.7(9) . .
O17 Cl2 O17' 48.8(14) . .
O19' Cl2 O17' 105.4(9) . .
O19 Cl2 O17' 86.1(13) . .
O18' Cl2 O17' 104.3(9) . .
O18 Cl2 O17' 83.2(13) . .
O20 Cl2 O17' 158.7(15) . .
Cl2 O17 O18 79.4(17) 2 2
Cl2 O17 Cl2 7.5(11) 2 .
O18 O17 Cl2 74.0(13) 2 .
Cl2 O17 O19 65.4(17) 2 2
O18 O17 O19 116.7(18) 2 2
Cl2 O17 O19 64.7(13) . 2
Cl2 O17 O20 64.6(12) 2 2
O18 O17 O20 111(2) 2 2
Cl2 O17 O20 71.8(8) . 2
O19 O17 O20 98.8(16) 2 2
O17 O18 Cl2 43.8(8) 2 .
O17 O18 Cl2 58.1(7) 2 2
Cl2 O18 Cl2 14.8(6) . 2
Cl2 O19 O17 40.8(8) . 2
Cl2 O19 Cl2 15.3(6) . 2
O17 O19 Cl2 54.8(6) 2 2
Cl2 O19 O19 61.4(11) . 2
O17 O19 O19 98.6(13) 2 2
Cl2 O19 O19 53.2(10) 2 2
Cl2 O20 O17 39.2(6) . 2
Cl2 O20 Cl2 10.8(5) . 2
O17 O20 Cl2 49.8(7) 2 2
Cl2 O17' O20' 64.3(11) 2 2
Cl2 O17' Cl2 10.2(8) 2 .
O20' O17' Cl2 54.2(11) 2 .
Cl2 O17' O19' 56.5(13) 2 2
O20' O17' O19' 101.4(19) 2 2
Cl2 O17' O19' 61.7(12) . 2
Cl2 O17' O18' 53.8(12) 2 2
O20' O17' O18' 96.8(17) 2 2
Cl2 O17' O18' 60.5(11) . 2
O19' O17' O18' 86.7(13) 2 2
Cl2 O18' O20' 55.0(10) . 2
Cl2 O18' Cl2 12.6(5) . 2
O20' O18' Cl2 51.8(6) 2 2
Cl2 O18' O17' 43.1(8) . 2
O20' O18' O17' 92.2(13) 2 2
Cl2 O18' O17' 53.7(8) 2 2
Cl2 O19' Cl2 13.1(5) . 2
Cl2 O19' O17' 45.5(8) . 2
Cl2 O19' O17' 55.9(7) 2 2
Cl2 O20' Cl2 17.5(6) 2 .
Cl2 O20' O17' 68.8(10) 2 2
Cl2 O20' O17' 51.4(9) . 2
Cl2 O20' O18' 60.0(12) 2 2
Cl2 O20' O18' 70.8(13) . 2
O17' O20' O18' 109.0(19) 2 2

loop_
_geom_bond_atom_site_label_1
_geom_bond_atom_site_label_2
_geom_bond_distance
_geom_bond_site_symmetry_2
Pr1 O11 2.454(9) .
Pr1 O12 2.484(5) .
Pr1 O12 2.484(5) 2_754
Pr1 O2 2.488(5) 2_754
Pr1 O2 2.488(5) .
Pr1 O6 2.544(6) 4_565
Pr1 O6 2.544(6) 3_765
Pr1 O1 2.577(5) .
Pr1 O1 2.577(5) 2_754
Ni1 N4 1.853(7) .
Ni1 N1 1.880(6) .
Ni1 N2 1.880(6) .
Ni1 N3 1.892(6) .
O1 C1 1.244(9) .
O2 C2 1.235(9) .
O3 C10 1.218(9) .
O4 C10 1.323(9) .
O4 C11 1.490(9) .
O5 C13 1.395(10) .
O5 C12 1.423(9) .
O6 C14 1.476(10) .
O6 Pr1 2.544(6) 3_765
O7 C22 1.207(9) .
O8 C22 1.312(9) .
O8 C23 1.470(9) .
O9 C25 1.434(11) .
O9 C24 1.448(10) .
O10 C26 1.450(12) .
O10 H10 0.8200 .
O11 H11C 0.8524 .
O11 H11D 0.8524 .
O12 H12C 0.8527 .
O12 H12D 0.8512 .
N1 C1 1.333(9) .
N1 C32 1.401(9) .
N2 C2 1.340(9) .
N2 C3 1.401(9) .
N3 C9 1.290(9) .
N3 C15 1.533(9) .
N4 C21 1.283(9) .
N4 C20 1.483(9) .
C1 C2 1.527(11) .
C3 C4 1.407(10) .
C3 C8 1.435(10) .
C4 C5 1.374(10) .
C4 H4 0.9300 .
C5 C6 1.373(11) .
C5 H5 0.9300 .
C6 C7 1.383(11) .
C6 H6 0.9300 .
C7 C8 1.421(10) .
C7 H7 0.9300 .
C8 C9 1.462(10) .
C9 C10 1.530(10) .
C11 C12 1.494(11) .
C11 H11A 0.9700 .
C11 H11B 0.9700 .
C12 H12A 0.9700 .
C12 H12B 0.9700 .
C13 C14 1.522(12) .
C13 H13A 0.9700 .
C13 H13B 0.9700 .
C14 H14A 0.9700 .
C14 H14B 0.9700 .
C15 C20 1.506(10) .
C15 C16 1.534(10) .
C15 H15 0.9800 .
C16 C17 1.520(11) .
C16 H16A 0.9700 .
C16 H16B 0.9700 .
C17 C18 1.535(12) .
C17 H17A 0.9700 .
C17 H17B 0.9700 .
C18 C19 1.540(10) .
C18 H18A 0.9700 .
C18 H18B 0.9700 .
C19 C20 1.517(11) .
C19 H19A 0.9700 .
C19 H19B 0.9700 .
C20 H20 0.9800 .
C21 C27 1.448(10) .
C21 C22 1.512(11) .
C23 C24 1.499(11) .
C23 H23A 0.9700 .
C23 H23B 0.9700 .
C24 H24A 0.9700 .
C24 H24B 0.9700 .
C25 C26 1.423(14) .
C25 H25A 0.9700 .
C25 H25B 0.9700 .
C26 H26A 0.9700 .
C26 H26B 0.9700 .
C27 C28 1.400(10) .
C27 C32 1.426(11) .
C28 C29 1.351(10) .
C28 H28 0.9300 .
C29 C30 1.372(11) .
C29 H29 0.9300 .
C30 C31 1.405(11) .
C30 H30 0.9300 .
C31 C32 1.359(10) .
C31 H31 0.9300 .
Cl1 O15 1.429(8) .
Cl1 O16 1.434(7) .
Cl1 O14 1.436(6) .
Cl1 O13 1.446(7) .
Cl2 Cl2 0.420(14) 2
Cl2 O17 1.024(14) 2
Cl2 O17' 1.210(19) 2
Cl2 O20' 1.35(2) 2
Cl2 O20' 1.396(9) .
Cl2 O17 1.413(9) .
Cl2 O19' 1.415(9) .
Cl2 O19 1.426(9) .
Cl2 O18' 1.429(9) .
Cl2 O18 1.453(9) .
Cl2 O20 1.465(9) .
Cl2 O17' 1.553(16) .
O17 Cl2 1.024(14) 2
O17 O18 1.24(3) 2
O17 O19 1.51(3) 2
O17 O20 1.57(3) 2
O18 O17 1.24(3) 2
O18 Cl2 1.601(14) 2
O19 O17 1.51(3) 2
O19 Cl2 1.565(12) 2
O19 O19 1.62(5) 2
O20 O17 1.57(3) 2
O20 Cl2 1.76(2) 2
O17' Cl2 1.210(19) 2
O17' O20' 1.40(3) 2
O17' O19' 1.66(3) 2
O17' O18' 1.76(3) 2
O18' O20' 1.50(4) 2
O18' Cl2 1.677(13) 2
O18' O17' 1.76(3) 2
O19' Cl2 1.651(13) 2
O19' O17' 1.66(3) 2
O20' Cl2 1.351(19) 2
O20' O17' 1.40(3) 2
O20' O18' 1.50(4) 2

loop_
_geom_torsion_atom_site_label_1
_geom_torsion_atom_site_label_2
_geom_torsion_atom_site_label_3
_geom_torsion_atom_site_label_4
_geom_torsion
_geom_torsion_site_symmetry_1
_geom_torsion_site_symmetry_4
O11 Pr1 O1 C1 130.1(6) . .
O12 Pr1 O1 C1 62.5(6) . .
O12 Pr1 O1 C1 -155.4(6) 2_754 .
O2 Pr1 O1 C1 -121.4(5) 2_754 .
O2 Pr1 O1 C1 -4.3(5) . .
O6 Pr1 O1 C1 -9.6(7) 4_565 .
O6 Pr1 O1 C1 -79.3(6) 3_765 .
O1 Pr1 O1 C1 130.1(6) 2_754 .
O11 Pr1 O2 C2 -46.4(6) . .
O12 Pr1 O2 C2 -102.3(6) . .
O12 Pr1 O2 C2 38.5(7) 2_754 .
O2 Pr1 O2 C2 133.6(6) 2_754 .
O6 Pr1 O2 C2 178.4(6) 4_565 .
O6 Pr1 O2 C2 89.9(6) 3_765 .
O1 Pr1 O2 C2 2.5(5) . .
O1 Pr1 O2 C2 -136.7(5) 2_754 .
N4 Ni1 N1 C1 -152.5(5) . .
N2 Ni1 N1 C1 21.0(5) . .
N3 Ni1 N1 C1 149(8) . .
N4 Ni1 N1 C32 26.2(6) . .
N2 Ni1 N1 C32 -160.3(6) . .
N3 Ni1 N1 C32 -32(9) . .
N4 Ni1 N2 C2 46(2) . .
N1 Ni1 N2 C2 -23.0(5) . .
N3 Ni1 N2 C2 158.5(5) . .
N4 Ni1 N2 C3 -122(2) . .
N1 Ni1 N2 C3 169.4(6) . .
N3 Ni1 N2 C3 -9.1(6) . .
N4 Ni1 N3 C9 -176.5(6) . .
N1 Ni1 N3 C9 -118(8) . .
N2 Ni1 N3 C9 10.0(7) . .
N4 Ni1 N3 C15 -3.5(5) . .
N1 Ni1 N3 C15 55(8) . .
N2 Ni1 N3 C15 -177.1(5) . .
N1 Ni1 N4 C21 -12.9(7) . .
N2 Ni1 N4 C21 -82(2) . .
N3 Ni1 N4 C21 165.5(7) . .
N1 Ni1 N4 C20 159.4(5) . .
N2 Ni1 N4 C20 91(2) . .
N3 Ni1 N4 C20 -22.2(5) . .
Pr1 O1 C1 N1 -175.7(6) . .
Pr1 O1 C1 C2 5.5(9) . .
C32 N1 C1 O1 -12.1(13) . .
Ni1 N1 C1 O1 166.7(7) . .
C32 N1 C1 C2 166.7(6) . .
Ni1 N1 C1 C2 -14.5(8) . .
Pr1 O2 C2 N2 -179.0(6) . .
Pr1 O2 C2 C1 -1.0(9) . .
C3 N2 C2 O2 6.7(12) . .
Ni1 N2 C2 O2 -161.9(7) . .
C3 N2 C2 C1 -171.3(6) . .
Ni1 N2 C2 C1 20.0(8) . .
O1 C1 C2 O2 -3.1(11) . .
N1 C1 C2 O2 177.9(7) . .
O1 C1 C2 N2 175.2(7) . .
N1 C1 C2 N2 -3.8(9) . .
C2 N2 C3 C4 22.3(11) . .
Ni1 N2 C3 C4 -171.3(6) . .
C2 N2 C3 C8 -160.6(7) . .
Ni1 N2 C3 C8 5.8(10) . .
N2 C3 C4 C5 178.5(7) . .
C8 C3 C4 C5 1.3(12) . .
C3 C4 C5 C6 0.7(12) . .
C4 C5 C6 C7 -3.1(12) . .
C5 C6 C7 C8 3.6(12) . .
C6 C7 C8 C3 -1.6(11) . .
C6 C7 C8 C9 -179.6(7) . .
N2 C3 C8 C7 -178.0(7) . .
C4 C3 C8 C7 -0.8(10) . .
N2 C3 C8 C9 -0.2(11) . .
C4 C3 C8 C9 177.0(7) . .
C15 N3 C9 C8 179.9(7) . .
Ni1 N3 C9 C8 -7.9(11) . .
C15 N3 C9 C10 -6.0(11) . .
Ni1 N3 C9 C10 166.2(5) . .
C7 C8 C9 N3 179.1(7) . .
C3 C8 C9 N3 1.3(12) . .
C7 C8 C9 C10 4.6(10) . .
C3 C8 C9 C10 -173.2(7) . .
C11 O4 C10 O3 -7.1(12) . .
C11 O4 C10 C9 167.7(7) . .
N3 C9 C10 O3 -76.9(10) . .
C8 C9 C10 O3 97.9(9) . .
N3 C9 C10 O4 108.0(8) . .
C8 C9 C10 O4 -77.2(8) . .
C10 O4 C11 C12 97.0(9) . .
C13 O5 C12 C11 -82.1(10) . .
O4 C11 C12 O5 -69.0(10) . .
C12 O5 C13 C14 173.6(7) . .
Pr1 O6 C14 C13 -106.2(7) 3_765 .
O5 C13 C14 O6 -85.6(10) . .
C9 N3 C15 C20 -159.2(7) . .
Ni1 N3 C15 C20 27.4(7) . .
C9 N3 C15 C16 -36.3(11) . .
Ni1 N3 C15 C16 150.4(6) . .
C20 C15 C16 C17 57.4(9) . .
N3 C15 C16 C17 -63.4(10) . .
C15 C16 C17 C18 -58.1(9) . .
C16 C17 C18 C19 54.5(9) . .
C17 C18 C19 C20 -53.5(9) . .
C21 N4 C20 C15 -143.4(7) . .
Ni1 N4 C20 C15 43.3(7) . .
C21 N4 C20 C19 95.7(8) . .
Ni1 N4 C20 C19 -77.5(7) . .
N3 C15 C20 N4 -44.5(8) . .
C16 C15 C20 N4 -173.3(6) . .
N3 C15 C20 C19 73.6(8) . .
C16 C15 C20 C19 -55.2(9) . .
C18 C19 C20 N4 173.5(7) . .
C18 C19 C20 C15 55.3(9) . .
C20 N4 C21 C27 -175.6(7) . .
Ni1 N4 C21 C27 -4.0(12) . .
C20 N4 C21 C22 1.9(11) . .
Ni1 N4 C21 C22 173.5(6) . .
C23 O8 C22 O7 4.9(12) . .
C23 O8 C22 C21 -175.1(7) . .
N4 C21 C22 O7 -87.3(10) . .
C27 C21 C22 O7 90.3(10) . .
N4 C21 C22 O8 92.7(9) . .
C27 C21 C22 O8 -89.7(9) . .
C22 O8 C23 C24 -164.2(7) . .
C25 O9 C24 C23 173.6(8) . .
O8 C23 C24 O9 -172.8(7) . .
C24 O9 C25 C26 82.7(12) . .
O9 C25 C26 O10 61.6(13) . .
N4 C21 C27 C28 -161.5(8) . .
C22 C21 C27 C28 21.0(11) . .
N4 C21 C27 C32 14.9(12) . .
C22 C21 C27 C32 -162.6(7) . .
C32 C27 C28 C29 -1.2(12) . .
C21 C27 C28 C29 175.3(8) . .
C27 C28 C29 C30 2.5(13) . .
C28 C29 C30 C31 -1.3(13) . .
C29 C30 C31 C32 -1.3(13) . .
C30 C31 C32 N1 -173.8(7) . .
C30 C31 C32 C27 2.5(12) . .
C1 N1 C32 C31 -27.8(11) . .
Ni1 N1 C32 C31 153.7(6) . .
C1 N1 C32 C27 155.9(7) . .
Ni1 N1 C32 C27 -22.7(10) . .
C28 C27 C32 C31 -1.3(12) . .
C21 C27 C32 C31 -177.8(7) . .
C28 C27 C32 N1 175.2(7) . .
C21 C27 C32 N1 -1.3(12) . .
O17 Cl2 O17 Cl2 68(11) 2 2
O17' Cl2 O17 Cl2 -168(4) 2 2
O20' Cl2 O17 Cl2 20(4) 2 2
O20' Cl2 O17 Cl2 -170(5) . 2
O19' Cl2 O17 Cl2 -71(4) . 2
O19 Cl2 O17 Cl2 -53(4) . 2
O18' Cl2 O17 Cl2 90(4) . 2
O18 Cl2 O17 Cl2 69(4) . 2
O20 Cl2 O17 Cl2 -174(3) . 2
O17' Cl2 O17 Cl2 8(3) . 2
Cl2 Cl2 O17 O18 -136(5) 2 2
O17 Cl2 O17 O18 -67(6) 2 2
O17' Cl2 O17 O18 56(2) 2 2
O20' Cl2 O17 O18 -115(2) 2 2
O20' Cl2 O17 O18 53.9(16) . 2
O19' Cl2 O17 O18 153(2) . 2
O19 Cl2 O17 O18 171(2) . 2
O18' Cl2 O17 O18 -46(2) . 2
O18 Cl2 O17 O18 -67(3) . 2
O20 Cl2 O17 O18 50(3) . 2
O17' Cl2 O17 O18 -127(3) . 2
Cl2 Cl2 O17 O19 93(4) 2 2
O17 Cl2 O17 O19 162(8) 2 2
O17' Cl2 O17 O19 -74.9(18) 2 2
O20' Cl2 O17 O19 113.8(19) 2 2
O20' Cl2 O17 O19 -76.9(16) . 2
O19' Cl2 O17 O19 22.4(19) . 2
O19 Cl2 O17 O19 40(2) . 2
O18' Cl2 O17 O19 -176.8(17) . 2
O18 Cl2 O17 O19 162(2) . 2
O20 Cl2 O17 O19 -81(2) . 2
O17' Cl2 O17 O19 102(2) . 2
Cl2 Cl2 O17 O20 -16(3) 2 2
O17 Cl2 O17 O20 52(8) 2 2
O17' Cl2 O17 O20 175.6(14) 2 2
O20' Cl2 O17 O20 4.2(16) 2 2
O20' Cl2 O17 O20 174(2) . 2
O19' Cl2 O17 O20 -87.1(18) . 2
O19 Cl2 O17 O20 -69.3(18) . 2
O18' Cl2 O17 O20 73.7(18) . 2
O18 Cl2 O17 O20 52.9(18) . 2
O20 Cl2 O17 O20 169.6(19) . 2
O17' Cl2 O17 O20 -7.6(18) . 2
Cl2 Cl2 O18 O17 -162(3) 2 2
O17' Cl2 O18 O17 48(3) 2 2
O20' Cl2 O18 O17 -89(3) 2 2
O20' Cl2 O18 O17 117(3) . 2
O17 Cl2 O18 O17 -180(2) . 2
O19' Cl2 O18 O17 -35(2) . 2
O19 Cl2 O18 O17 -55(2) . 2
O18' Cl2 O18 O17 55(4) . 2
O20 Cl2 O18 O17 61(2) . 2
O17' Cl2 O18 O17 -139(2) . 2
O17 Cl2 O18 Cl2 162(3) 2 2
O17' Cl2 O18 Cl2 -150(3) 2 2
O20' Cl2 O18 Cl2 73(3) 2 2
O20' Cl2 O18 Cl2 -81(2) . 2
O17 Cl2 O18 Cl2 -18(2) . 2
O19' Cl2 O18 Cl2 127(3) . 2
O19 Cl2 O18 Cl2 107(2) . 2
O18' Cl2 O18 Cl2 -143(5) . 2
O20 Cl2 O18 Cl2 -137(2) . 2
O17' Cl2 O18 Cl2 23(2) . 2
Cl2 Cl2 O19 O17 154(4) 2 2
O17' Cl2 O19 O17 -63(2) 2 2
O20' Cl2 O19 O17 70.9(19) 2 2
O20' Cl2 O19 O17 -127(2) . 2
O17 Cl2 O19 O17 168.7(14) . 2
O19' Cl2 O19 O17 -60(6) . 2
O18' Cl2 O19 O17 23(2) . 2
O18 Cl2 O19 O17 45.5(17) . 2
O20 Cl2 O19 O17 -69.2(16) . 2
O17' Cl2 O19 O17 127(2) . 2
O17 Cl2 O19 Cl2 -154(4) 2 2
O17' Cl2 O19 Cl2 144(3) 2 2
O20' Cl2 O19 Cl2 -83(3) 2 2
O20' Cl2 O19 Cl2 80(3) . 2
O17 Cl2 O19 Cl2 15(2) . 2
O19' Cl2 O19 Cl2 146(6) . 2
O18' Cl2 O19 Cl2 -130(3) . 2
O18 Cl2 O19 Cl2 -108(3) . 2
O20 Cl2 O19 Cl2 137(3) . 2
O17' Cl2 O19 Cl2 -27(2) . 2
Cl2 Cl2 O19 O19 -53(2) 2 2
O17 Cl2 O19 O19 153(2) 2 2
O17' Cl2 O19 O19 90(2) 2 2
O20' Cl2 O19 O19 -136(2) 2 2
O20' Cl2 O19 O19 26(2) . 2
O17 Cl2 O19 O19 -38.3(18) . 2
O19' Cl2 O19 O19 93(6) . 2
O18' Cl2 O19 O19 176.2(17) . 2
O18 Cl2 O19 O19 -161.4(15) . 2
O20 Cl2 O19 O19 83.9(17) . 2
O17' Cl2 O19 O19 -79.9(17) . 2
Cl2 Cl2 O20 O17 -170.6(16) 2 2
O17' Cl2 O20 O17 36(9) 2 2
O20' Cl2 O20 O17 -12(3) 2 2
O20' Cl2 O20 O17 -172.5(19) . 2
O17 Cl2 O20 O17 -168(2) . 2
O19' Cl2 O20 O17 64.6(13) . 2
O19 Cl2 O20 O17 68(2) . 2
O18' Cl2 O20 O17 -46.8(13) . 2
O18 Cl2 O20 O17 -49(2) . 2
O17' Cl2 O20 O17 -162(3) . 2
O17 Cl2 O20 Cl2 170.6(16) 2 2
O17' Cl2 O20 Cl2 -153(8) 2 2
O20' Cl2 O20 Cl2 159(2) 2 2
O20' Cl2 O20 Cl2 -2(2) . 2
O17 Cl2 O20 Cl2 2.3(11) . 2
O19' Cl2 O20 Cl2 -124.8(16) . 2
O19 Cl2 O20 Cl2 -121.8(14) . 2
O18' Cl2 O20 Cl2 123.8(15) . 2
O18 Cl2 O20 Cl2 121.7(13) . 2
O17' Cl2 O20 Cl2 8(3) . 2
O17 Cl2 O17' Cl2 -172(2) 2 2
O17' Cl2 O17' Cl2 10(13) 2 2
O20' Cl2 O17' Cl2 -172(2) 2 2
O20' Cl2 O17' Cl2 -4(2) . 2
O17 Cl2 O17' Cl2 -5.3(13) . 2
O19' Cl2 O17' Cl2 118(2) . 2
O19 Cl2 O17' Cl2 120.5(16) . 2
O18' Cl2 O17' Cl2 -124.9(19) . 2
O18 Cl2 O17' Cl2 -130.1(16) . 2
O20 Cl2 O17' Cl2 -13(4) . 2
Cl2 Cl2 O17' O20' 172(2) 2 2
O17 Cl2 O17' O20' 0(2) 2 2
O17' Cl2 O17' O20' -178(11) 2 2
O20' Cl2 O17' O20' 167(2) . 2
O17 Cl2 O17' O20' 166(2) . 2
O19' Cl2 O17' O20' -70(2) . 2
O19 Cl2 O17' O20' -67.8(14) . 2
O18' Cl2 O17' O20' 47(2) . 2
O18 Cl2 O17' O20' 41.5(13) . 2
O20 Cl2 O17' O20' 159(3) . 2
Cl2 Cl2 O17' O19' -56.6(16) 2 2
O17 Cl2 O17' O19' 131(2) 2 2
O17' Cl2 O17' O19' -47(12) 2 2
O20' Cl2 O17' O19' 131.7(15) 2 2
O20' Cl2 O17' O19' -61(2) . 2
O17 Cl2 O17' O19' -61.9(15) . 2
O19' Cl2 O17' O19' 61(2) . 2
O19 Cl2 O17' O19' 63.9(10) . 2
O18' Cl2 O17' O19' 179(2) . 2
O18 Cl2 O17' O19' 173.2(12) . 2
O20 Cl2 O17' O19' -69(3) . 2
Cl2 Cl2 O17' O18' 46.6(15) 2 2
O17 Cl2 O17' O18' -125(2) 2 2
O17' Cl2 O17' O18' 57(12) 2 2
O20' Cl2 O17' O18' -125.1(14) 2 2
O20' Cl2 O17' O18' 42(2) . 2
O17 Cl2 O17' O18' 41.3(14) . 2
O19' Cl2 O17' O18' 165(2) . 2
O19 Cl2 O17' O18' 167.1(11) . 2
O18' Cl2 O17' O18' -78(2) . 2
O18 Cl2 O17' O18' -83.5(10) . 2
O20 Cl2 O17' O18' 34(3) . 2
Cl2 Cl2 O18' O20' -71(3) 2 2
O17 Cl2 O18' O20' 81(3) 2 2
O17' Cl2 O18' O20' 144.9(19) 2 2
O20' Cl2 O18' O20' -157.2(14) . 2
O17 Cl2 O18' O20' -93(2) . 2
O19' Cl2 O18' O20' 70.7(19) . 2
O19 Cl2 O18' O20' 49.9(16) . 2
O18 Cl2 O18' O20' -28(4) . 2
O20 Cl2 O18' O20' 157.4(16) . 2
O17' Cl2 O18' O20' -42.4(15) . 2
O17 Cl2 O18' Cl2 152(4) 2 2
O17' Cl2 O18' Cl2 -144(3) 2 2
O20' Cl2 O18' Cl2 71(3) 2 2
O20' Cl2 O18' Cl2 -86(3) . 2
O17 Cl2 O18' Cl2 -21(3) . 2
O19' Cl2 O18' Cl2 142(3) . 2
O19 Cl2 O18' Cl2 121(3) . 2
O18 Cl2 O18' Cl2 43(6) . 2
O20 Cl2 O18' Cl2 -132(3) . 2
O17' Cl2 O18' Cl2 29(3) . 2
Cl2 Cl2 O18' O17' 144(3) 2 2
O17 Cl2 O18' O17' -64(3) 2 2
O20' Cl2 O18' O17' -144.9(19) 2 2
O20' Cl2 O18' O17' 57.9(16) . 2
O17 Cl2 O18' O17' 123(2) . 2
O19' Cl2 O18' O17' -74.2(16) . 2
O19 Cl2 O18' O17' -95.0(16) . 2
O18 Cl2 O18' O17' -173(6) . 2
O20 Cl2 O18' O17' 12.4(18) . 2
O17' Cl2 O18' O17' 172.7(14) . 2
O17 Cl2 O19' Cl2 -151(4) 2 2
O17' Cl2 O19' Cl2 140(4) 2 2
O20' Cl2 O19' Cl2 -83(3) 2 2
O20' Cl2 O19' Cl2 86(3) . 2
O17 Cl2 O19' Cl2 20(3) . 2
O19 Cl2 O19' Cl2 -38(7) . 2
O18' Cl2 O19' Cl2 -143(3) . 2
O18 Cl2 O19' Cl2 -119(3) . 2
O20 Cl2 O19' Cl2 134(3) . 2
O17' Cl2 O19' Cl2 -30(3) . 2
Cl2 Cl2 O19' O17' -140(4) 2 2
O17 Cl2 O19' O17' 69(2) 2 2
O20' Cl2 O19' O17' 137.2(17) 2 2
O20' Cl2 O19' O17' -54.0(17) . 2
O17 Cl2 O19' O17' -120(2) . 2
O19 Cl2 O19' O17' -178(6) . 2
O18' Cl2 O19' O17' 77.6(15) . 2
O18 Cl2 O19' O17' 100.9(18) . 2
O20 Cl2 O19' O17' -6.0(19) . 2
O17' Cl2 O19' O17' -170.0(12) . 2
O17 Cl2 O20' Cl2 169.1(17) 2 2
O17' Cl2 O20' Cl2 -174.9(14) 2 2
O20' Cl2 O20' Cl2 33(5) 2 2
O17 Cl2 O20' Cl2 3.2(14) . 2
O19' Cl2 O20' Cl2 -113.6(14) . 2
O19 Cl2 O20' Cl2 -93.9(13) . 2
O18' Cl2 O20' Cl2 116.2(13) . 2
O18 Cl2 O20' Cl2 95.4(14) . 2
O20 Cl2 O20' Cl2 178.5(18) . 2
O17' Cl2 O20' Cl2 2.2(12) . 2
Cl2 Cl2 O20' O17' 174.9(14) 2 2
O17 Cl2 O20' O17' -16(2) 2 2
O20' Cl2 O20' O17' -152(5) 2 2
O17 Cl2 O20' O17' 178(2) . 2
O19' Cl2 O20' O17' 61(2) . 2
O19 Cl2 O20' O17' 81.1(18) . 2
O18' Cl2 O20' O17' -69(2) . 2
O18 Cl2 O20' O17' -90(2) . 2
O20 Cl2 O20' O17' -7(2) . 2
O17' Cl2 O20' O17' 177(2) . 2
Cl2 Cl2 O20' O18' -49.0(13) 2 2
O17 Cl2 O20' O18' 120(2) 2 2
O17' Cl2 O20' O18' 136.0(18) 2 2
O20' Cl2 O20' O18' -16(6) 2 2
O17 Cl2 O20' O18' -45.9(13) . 2
O19' Cl2 O20' O18' -163(2) . 2
O19 Cl2 O20' O18' -142.9(17) . 2
O18' Cl2 O20' O18' 67(2) . 2
O18 Cl2 O20' O18' 46(2) . 2
O20 Cl2 O20' O18' 129(3) . 2
O17' Cl2 O20' O18' -47(2) . 2
